data_7716037
loop_
_publ_author_name
'K&#x131;l&#x131;n&#xe7;arslan, Rafet'
'Tuncer, Hayriye'
'&#xd6;zdemir, Nam&#x131;k'
'&#xc7;etinkaya, Bekir'

_publ_section_title
;
 Vitamin B1-based thiazol-2-ylidene-Ru(II) complexes: recyclable transfer
 hydrogenation catalysts in water.
;
_journal_issue 21
_journal_name_full 'Dalton transactions (Cambridge, England : 2003)'
_journal_page_first 9192
_journal_page_last 9197
_journal_paper_doi 10.1039/d4dt00445k
_journal_volume 53
_journal_year 2024
_chemical_formula_moiety 'C22 H30 Cl N4 O Ru S, Cl'
_chemical_formula_sum 'C22 H30 Cl2 N4 O Ru S'
_chemical_formula_weight 570.53
_space_group_crystal_system monoclinic
_space_group_IT_number 15
_space_group_name_Hall '-I 2ya'
_space_group_name_H-M_alt 'I 1 2/a 1'
_atom_sites_solution_hydrogens geom
_atom_sites_solution_primary direct
_atom_sites_solution_secondary difmap
_audit_creation_method SHELXL-2019/3
_audit_update_record
;
2023-12-22 deposited with the CCDC.	2024-04-10 downloaded from the CCDC.
;
_cell_angle_alpha 90
_cell_angle_beta 116.80(2)
_cell_angle_gamma 90
_cell_formula_units_Z 8
_cell_length_a 17.852(5)
_cell_length_b 18.543(4)
_cell_length_c 16.781(5)
_cell_measurement_reflns_used 2813
_cell_measurement_temperature 296(2)
_cell_measurement_theta_max 26.35
_cell_measurement_theta_min 1.55
_cell_volume 4958(2)
_computing_cell_refinement X-AREA
_computing_data_collection 'X-AREA (Stoe & Cie, 2002)'
_computing_data_reduction 'X-RED32 (Stoe & Cie, 2002)'
_computing_molecular_graphics 'OLEX2 (Dolomanov et al., 2009)'
_computing_publication_material 'OLEX2 (Dolomanov et al., 2009) and PLATON (Spek, 2009)'
_computing_structure_refinement 'SHELXL-2019/3 (Sheldrick, 2015)'
_computing_structure_solution 'SHELXT 2018/2 (Sheldrick, 2015)'
_diffrn_ambient_temperature 296(2)
_diffrn_detector_area_resol_mean 6.67
_diffrn_measured_fraction_theta_full 1.000
_diffrn_measured_fraction_theta_max 0.991
_diffrn_measurement_device_type 'STOE IPDS 2'
_diffrn_measurement_method '\w scan'
_diffrn_radiation_collimation '0.8 mm diameter, multiple pinhole'
_diffrn_radiation_monochromator 'plane graphite'
_diffrn_radiation_type MoK\a
_diffrn_radiation_wavelength 0.71073
_diffrn_reflns_av_R_equivalents 0.0905
_diffrn_reflns_av_unetI/netI 0.0717
_diffrn_reflns_Laue_measured_fraction_full 1.000
_diffrn_reflns_Laue_measured_fraction_max 0.991
_diffrn_reflns_limit_h_max 22
_diffrn_reflns_limit_h_min -22
_diffrn_reflns_limit_k_max 22
_diffrn_reflns_limit_k_min -23
_diffrn_reflns_limit_l_max 20
_diffrn_reflns_limit_l_min -19
_diffrn_reflns_number 35515
_diffrn_reflns_point_group_measured_fraction_full 1.000
_diffrn_reflns_point_group_measured_fraction_max 0.991
_diffrn_reflns_theta_full 25.242
_diffrn_reflns_theta_max 26.339
_diffrn_reflns_theta_min 1.685
_diffrn_source 'sealed X-ray tube, 12 x 0.4 mm long-fine focus'
_exptl_absorpt_coefficient_mu 0.954
_exptl_absorpt_correction_T_max 0.9288
_exptl_absorpt_correction_T_min 0.6551
_exptl_absorpt_correction_type integration
_exptl_absorpt_process_details 'X-RED32 (Stoe & Cie, 2002)'
_exptl_crystal_colour yellow
_exptl_crystal_density_diffrn 1.529
_exptl_crystal_description prism
_exptl_crystal_F_000 2336
_exptl_crystal_size_max 0.790
_exptl_crystal_size_mid 0.230
_exptl_crystal_size_min 0.120
_refine_diff_density_max 0.442
_refine_diff_density_min -0.383
_refine_diff_density_rms 0.069
_refine_ls_extinction_method none
_refine_ls_goodness_of_fit_ref 0.845
_refine_ls_hydrogen_treatment constr
_refine_ls_matrix_type full
_refine_ls_number_parameters 308
_refine_ls_number_reflns 5015
_refine_ls_number_restraints 67
_refine_ls_restrained_S_all 0.866
_refine_ls_R_factor_all 0.0718
_refine_ls_R_factor_gt 0.0330
_refine_ls_shift/su_max 0.002
_refine_ls_shift/su_mean 0.000
_refine_ls_structure_factor_coef Fsqd
_refine_ls_weighting_details 'w=1/[\s^2^(Fo^2^)+(0.0288P)^2^] where P=(Fo^2^+2Fc^2^)/3'
_refine_ls_weighting_scheme calc
_refine_ls_wR_factor_gt 0.0598
_refine_ls_wR_factor_ref 0.0664
_reflns_Friedel_coverage 0.000
_reflns_number_gt 3229
_reflns_number_total 5015
_reflns_threshold_expression 'I > 2\s(I)'
_cod_data_source_file d4dt00445k2.cif
_cod_data_source_block hk-223
_cod_depositor_comments 'Adding full bibliography for 7716037--7716038.cif.'
_cod_original_sg_symbol_H-M 'I 2/a'
_cod_database_code 7716037
_shelx_shelxl_version_number 2019/3
_shelx_space_group_comment
;
The symmetry employed for this shelxl refinement is uniquely defined
by the following loop, which should always be used as a source of
symmetry information in preference to the above space-group names.
They are only intended as comments.
;
_shelx_estimated_absorpt_t_min 0.520
_shelx_estimated_absorpt_t_max 0.894

loop_
_space_group_symop_operation_xyz
'x, y, z'
'-x+1/2, y, -z'
'x+1/2, y+1/2, z+1/2'
'-x+1, y+1/2, -z+1/2'
'-x, -y, -z'
'x-1/2, -y, z'
'-x+1/2, -y+1/2, -z+1/2'
'x, -y+1/2, z+1/2'

loop_
_atom_site_label
_atom_site_type_symbol
_atom_site_fract_x
_atom_site_fract_y
_atom_site_fract_z
_atom_site_U_iso_or_equiv
_atom_site_adp_type
_atom_site_occupancy
_atom_site_site_symmetry_order
_atom_site_calc_flag
_atom_site_refinement_flags_posn
_atom_site_refinement_flags_adp
_atom_site_refinement_flags_occupancy
_atom_site_disorder_assembly
_atom_site_disorder_group
Ru1 Ru 0.53712(2) 0.83311(2) 0.44718(2) 0.03634(8) Uani 1 1 d . . . . .
Cl1 Cl 0.64552(6) 0.89552(6) 0.57292(6) 0.0608(3) Uani 1 1 d . . . . .
Cl2 Cl 0.250000 0.750000 0.750000 0.0646(4) Uani 1 2 d S . P . .
Cl3 Cl 0.750000 0.41610(9) 0.500000 0.0966(6) Uani 1 2 d S T P . .
S1 S 0.65999(5) 0.71661(6) 0.59739(6) 0.0512(2) Uani 1 1 d . . . . .
O1A O 0.7436(4) 0.5527(4) 0.6036(5) 0.0930(17) Uani 0.501(5) 1 d D U P A 1
H1A H 0.763350 0.518981 0.587602 0.139 Uiso 0.501(5) 1 calc R U P A 1
O1B O 0.6574(4) 0.4914(4) 0.6003(5) 0.105(2) Uani 0.499(5) 1 d D U P A 2
H1B H 0.639514 0.506058 0.548832 0.158 Uiso 0.499(5) 1 calc R U P A 2
N1 N 0.45618(17) 0.87133(16) 0.49874(18) 0.0450(7) Uani 1 1 d . . . . .
H1 H 0.454078 0.917662 0.496453 0.054 Uiso 1 1 calc R U . . .
N2 N 0.37417(18) 0.89738(15) 0.5690(2) 0.0496(8) Uani 1 1 d . . . . .
N3 N 0.31867(17) 0.80474(16) 0.62017(18) 0.0445(7) Uani 1 1 d . . . . .
H3 H 0.293301 0.792290 0.651092 0.053 Uiso 1 1 calc R U . . .
N4 N 0.50616(15) 0.70027(15) 0.53640(17) 0.0377(6) Uani 1 1 d . . . . .
C1 C 0.5607(2) 0.74622(19) 0.5289(2) 0.0403(8) Uani 1 1 d . . . . .
C2 C 0.6255(2) 0.6423(2) 0.6338(2) 0.0529(9) Uani 1 1 d D U . . .
C3 C 0.6856(2) 0.5885(2) 0.6975(3) 0.0695(10) Uani 1 1 d D U . . .
H3A H 0.737809 0.612922 0.734947 0.083 Uiso 0.501(5) 1 calc R U P A 1
H3B H 0.662419 0.570470 0.735942 0.083 Uiso 0.501(5) 1 calc R U P A 1
H3C H 0.731205 0.614575 0.744545 0.083 Uiso 0.499(5) 1 calc R U P A 2
H3D H 0.656662 0.561637 0.724877 0.083 Uiso 0.499(5) 1 calc R U P A 2
C4A C 0.7042(7) 0.5262(5) 0.6534(5) 0.0800(16) Uani 0.501(5) 1 d D U P A 1
H4A1 H 0.740631 0.492182 0.697899 0.096 Uiso 0.501(5) 1 calc R U P A 1
H4A2 H 0.652570 0.501515 0.614456 0.096 Uiso 0.501(5) 1 calc R U P A 1
C4B C 0.7217(6) 0.5366(5) 0.6574(5) 0.0794(18) Uani 0.499(5) 1 d D U P A 2
H4B1 H 0.746126 0.562206 0.624290 0.095 Uiso 0.499(5) 1 calc R U P A 2
H4B2 H 0.765484 0.508490 0.703807 0.095 Uiso 0.499(5) 1 calc R U P A 2
C5 C 0.5403(2) 0.64091(18) 0.5948(2) 0.0438(8) Uani 1 1 d . . . . .
C6 C 0.4856(2) 0.5852(2) 0.6061(3) 0.0608(11) Uani 1 1 d . . . . .
H6A H 0.519723 0.551338 0.651223 0.091 Uiso 1 1 calc R U . . .
H6B H 0.454560 0.560255 0.550675 0.091 Uiso 1 1 calc R U . . .
H6C H 0.447183 0.608051 0.623874 0.091 Uiso 1 1 calc R U . . .
C7 C 0.41430(18) 0.71482(18) 0.4884(2) 0.0387(8) Uani 1 1 d . . . . .
H7A H 0.383728 0.670638 0.484477 0.046 Uiso 1 1 calc R U . . .
H7B H 0.399665 0.730900 0.428196 0.046 Uiso 1 1 calc R U . . .
C8 C 0.38918(19) 0.77112(18) 0.5355(2) 0.0362(7) Uani 1 1 d . . . . .
C9 C 0.3456(2) 0.7532(2) 0.5807(2) 0.0436(9) Uani 1 1 d . . . . .
H9 H 0.333569 0.705008 0.584953 0.052 Uiso 1 1 calc R U . . .
C10 C 0.3320(2) 0.8750(2) 0.6106(2) 0.0457(9) Uani 1 1 d . . . . .
C11 C 0.2941(3) 0.9279(2) 0.6499(3) 0.0688(12) Uani 1 1 d . . . . .
H11A H 0.337994 0.950788 0.700906 0.103 Uiso 1 1 calc R U . . .
H11B H 0.257030 0.903034 0.667757 0.103 Uiso 1 1 calc R U . . .
H11C H 0.263245 0.963779 0.606033 0.103 Uiso 1 1 calc R U . . .
C12 C 0.40823(19) 0.84693(17) 0.5330(2) 0.0386(8) Uani 1 1 d . . . . .
C13 C 0.4483(3) 0.9818(2) 0.3142(3) 0.0707(12) Uani 1 1 d . . . . .
H13A H 0.491187 1.017601 0.341841 0.106 Uiso 1 1 calc R U . . .
H13B H 0.410778 0.982811 0.340948 0.106 Uiso 1 1 calc R U . . .
H13C H 0.417454 0.991960 0.251498 0.106 Uiso 1 1 calc R U . . .
C14 C 0.4877(2) 0.90903(19) 0.3268(2) 0.0447(9) Uani 1 1 d . . . . .
C15 C 0.5748(2) 0.8992(2) 0.3606(2) 0.0490(9) Uani 1 1 d . . . . .
H15 H 0.609659 0.939392 0.375949 0.059 Uiso 1 1 calc R U . . .
C16 C 0.6112(2) 0.8291(2) 0.3720(2) 0.0451(8) Uani 1 1 d . . . . .
H16 H 0.669110 0.824562 0.395364 0.054 Uiso 1 1 calc R U . . .
C17 C 0.5612(2) 0.76677(19) 0.3486(2) 0.0413(8) Uani 1 1 d . . . . .
C18 C 0.4729(2) 0.7766(2) 0.3184(2) 0.0416(8) Uani 1 1 d . . . . .
H18 H 0.437958 0.736460 0.304207 0.050 Uiso 1 1 calc R U . . .
C19 C 0.4385(2) 0.84561(18) 0.3101(2) 0.0429(8) Uani 1 1 d . . . . .
H19 H 0.381371 0.850061 0.292998 0.052 Uiso 1 1 calc R U . . .
C20 C 0.5995(2) 0.6932(2) 0.3514(2) 0.0528(10) Uani 1 1 d . . . . .
H20 H 0.656890 0.693540 0.399973 0.063 Uiso 1 1 calc R U . . .
C21 C 0.6048(3) 0.6850(2) 0.2625(3) 0.0719(13) Uani 1 1 d . . . . .
H21A H 0.549535 0.688451 0.213583 0.108 Uiso 1 1 calc R U . . .
H21B H 0.628656 0.638952 0.261076 0.108 Uiso 1 1 calc R U . . .
H21C H 0.639522 0.722616 0.257686 0.108 Uiso 1 1 calc R U . . .
C22 C 0.5537(3) 0.6292(2) 0.3655(3) 0.0798(14) Uani 1 1 d . . . . .
H22A H 0.550360 0.635018 0.420651 0.120 Uiso 1 1 calc R U . . .
H22B H 0.583717 0.585622 0.367770 0.120 Uiso 1 1 calc R U . . .
H22C H 0.498111 0.626352 0.317015 0.120 Uiso 1 1 calc R U . . .

loop_
_atom_site_aniso_label
_atom_site_aniso_U_11
_atom_site_aniso_U_22
_atom_site_aniso_U_33
_atom_site_aniso_U_23
_atom_site_aniso_U_13
_atom_site_aniso_U_12
Ru1 0.03583(13) 0.04590(15) 0.03177(13) -0.00195(15) 0.01920(10) -0.00781(15)
Cl1 0.0616(6) 0.0759(7) 0.0420(5) -0.0142(5) 0.0209(5) -0.0273(5)
Cl2 0.0498(8) 0.0978(11) 0.0618(8) 0.0302(8) 0.0390(7) 0.0188(7)
Cl3 0.0804(11) 0.0514(10) 0.180(2) 0.000 0.0780(13) 0.000
S1 0.0380(5) 0.0707(7) 0.0443(5) 0.0088(5) 0.0179(4) 0.0024(5)
O1A 0.095(4) 0.098(4) 0.097(4) 0.001(3) 0.053(3) 0.005(3)
O1B 0.079(3) 0.103(4) 0.116(4) -0.015(3) 0.029(3) 0.006(3)
N1 0.0549(18) 0.0436(17) 0.0472(17) -0.0016(14) 0.0326(15) -0.0064(14)
N2 0.0604(19) 0.0463(18) 0.0615(19) -0.0037(15) 0.0445(17) -0.0051(15)
N3 0.0451(17) 0.0555(19) 0.0449(17) 0.0004(14) 0.0311(14) -0.0039(14)
N4 0.0347(14) 0.0468(17) 0.0350(14) 0.0026(13) 0.0188(12) 0.0017(13)
C1 0.0385(18) 0.055(2) 0.0328(17) -0.0071(16) 0.0211(15) -0.0045(16)
C2 0.053(2) 0.067(2) 0.0417(18) 0.0101(16) 0.0237(16) 0.0075(16)
C3 0.060(2) 0.081(2) 0.066(2) 0.0192(17) 0.0259(16) 0.0112(17)
C4A 0.065(3) 0.088(3) 0.087(3) 0.011(2) 0.034(2) 0.014(2)
C4B 0.064(3) 0.089(3) 0.086(3) 0.012(2) 0.035(2) 0.012(2)
C5 0.051(2) 0.046(2) 0.0404(19) 0.0043(16) 0.0262(17) 0.0024(16)
C6 0.063(3) 0.057(2) 0.061(3) 0.018(2) 0.027(2) 0.000(2)
C7 0.0325(17) 0.045(2) 0.0397(18) -0.0002(15) 0.0170(15) -0.0068(15)
C8 0.0320(16) 0.043(2) 0.0353(17) 0.0019(15) 0.0168(14) -0.0004(14)
C9 0.0394(19) 0.049(2) 0.045(2) 0.0042(17) 0.0214(16) -0.0040(16)
C10 0.044(2) 0.051(2) 0.048(2) -0.0098(18) 0.0263(18) -0.0083(17)
C11 0.085(3) 0.059(3) 0.092(3) -0.014(2) 0.066(3) -0.006(2)
C12 0.0380(17) 0.044(2) 0.0390(17) -0.0001(15) 0.0222(15) -0.0036(15)
C13 0.087(3) 0.059(3) 0.067(3) 0.000(2) 0.035(2) 0.006(2)
C14 0.057(2) 0.047(2) 0.0331(18) 0.0011(16) 0.0239(17) -0.0060(18)
C15 0.058(2) 0.057(3) 0.041(2) -0.0019(18) 0.0304(18) -0.019(2)
C16 0.0422(18) 0.063(2) 0.0383(17) 0.0018(19) 0.0251(15) -0.005(2)
C17 0.047(2) 0.053(2) 0.0311(17) -0.0027(16) 0.0240(16) -0.0016(17)
C18 0.045(2) 0.050(2) 0.0332(18) -0.0068(16) 0.0210(16) -0.0100(17)
C19 0.0399(17) 0.055(3) 0.0342(17) -0.0014(16) 0.0169(14) 0.0036(17)
C20 0.058(2) 0.063(3) 0.042(2) -0.0005(18) 0.0274(18) 0.0098(19)
C21 0.093(3) 0.082(3) 0.056(2) 0.000(2) 0.048(2) 0.021(2)
C22 0.113(4) 0.062(3) 0.084(3) -0.007(3) 0.062(3) 0.003(3)

loop_
_atom_type_symbol
_atom_type_description
_atom_type_scat_dispersion_real
_atom_type_scat_dispersion_imag
_atom_type_scat_source
C C 0.0033 0.0016 'International Tables Vol C Tables 4.2.6.8 and 6.1.1.4'
H H 0.0000 0.0000 'International Tables Vol C Tables 4.2.6.8 and 6.1.1.4'
Cl Cl 0.1484 0.1585 'International Tables Vol C Tables 4.2.6.8 and 6.1.1.4'
N N 0.0061 0.0033 'International Tables Vol C Tables 4.2.6.8 and 6.1.1.4'
O O 0.0106 0.0060 'International Tables Vol C Tables 4.2.6.8 and 6.1.1.4'
S S 0.1246 0.1234 'International Tables Vol C Tables 4.2.6.8 and 6.1.1.4'
Ru Ru -1.2594 0.8363 'International Tables Vol C Tables 4.2.6.8 and 6.1.1.4'

loop_
_geom_angle_atom_site_label_1
_geom_angle_atom_site_label_2
_geom_angle_atom_site_label_3
_geom_angle
_geom_angle_site_symmetry_1
_geom_angle_site_symmetry_3
_geom_angle_publ_flag
C1 Ru1 N1 87.78(12) . . ?
C1 Ru1 C19 128.05(13) . . ?
N1 Ru1 C19 91.16(12) . . ?
C1 Ru1 C18 98.18(13) . . ?
N1 Ru1 C18 114.32(12) . . ?
C19 Ru1 C18 37.17(12) . . ?
C1 Ru1 C16 111.37(14) . . ?
N1 Ru1 C16 160.72(13) . . ?
C19 Ru1 C16 78.92(12) . . ?
C18 Ru1 C16 66.61(12) . . ?
C1 Ru1 C15 147.74(14) . . ?
N1 Ru1 C15 123.16(13) . . ?
C19 Ru1 C15 65.94(13) . . ?
C18 Ru1 C15 78.37(13) . . ?
C16 Ru1 C15 37.60(13) . . ?
C1 Ru1 C17 90.73(13) . . ?
N1 Ru1 C17 151.13(12) . . ?
C19 Ru1 C17 67.39(12) . . ?
C18 Ru1 C17 37.51(12) . . ?
C16 Ru1 C17 36.69(12) . . ?
C15 Ru1 C17 66.85(13) . . ?
C1 Ru1 C14 164.45(12) . . ?
N1 Ru1 C14 95.29(12) . . ?
C19 Ru1 C14 36.85(12) . . ?
C18 Ru1 C14 66.66(13) . . ?
C16 Ru1 C14 66.88(13) . . ?
C15 Ru1 C14 36.31(13) . . ?
C17 Ru1 C14 79.22(13) . . ?
C1 Ru1 Cl1 87.13(9) . . ?
N1 Ru1 Cl1 84.73(8) . . ?
C19 Ru1 Cl1 144.47(10) . . ?
C18 Ru1 Cl1 160.28(9) . . ?
C16 Ru1 Cl1 93.74(9) . . ?
C15 Ru1 Cl1 86.99(10) . . ?
C17 Ru1 Cl1 124.00(9) . . ?
C14 Ru1 Cl1 108.30(9) . . ?
C1 S1 C2 93.82(17) . . ?
C4A O1A H1A 109.5 . . ?
C4B O1B H1B 109.5 . . ?
C12 N1 Ru1 140.1(2) . . ?
C12 N1 H1 109.9 . . ?
Ru1 N1 H1 109.9 . . ?
C10 N2 C12 119.2(3) . . ?
C10 N3 C9 119.9(3) . . ?
C10 N3 H3 120.0 . . ?
C9 N3 H3 120.0 . . ?
C1 N4 C5 117.1(3) . . ?
C1 N4 C7 120.2(3) . . ?
C5 N4 C7 122.7(3) . . ?
N4 C1 S1 108.0(2) . . ?
N4 C1 Ru1 129.0(2) . . ?
S1 C1 Ru1 122.95(18) . . ?
C5 C2 C3 128.0(3) . . ?
C5 C2 S1 110.2(3) . . ?
C3 C2 S1 121.8(3) . . ?
C4B C3 C2 115.3(4) . . ?
C4A C3 C2 114.2(4) . . ?
C4A C3 H3A 108.7 . . ?
C2 C3 H3A 108.7 . . ?
C4A C3 H3B 108.7 . . ?
C2 C3 H3B 108.7 . . ?
H3A C3 H3B 107.6 . . ?
C4B C3 H3C 108.5 . . ?
C2 C3 H3C 108.5 . . ?
C4B C3 H3D 108.5 . . ?
C2 C3 H3D 108.5 . . ?
H3C C3 H3D 107.5 . . ?
O1A C4A C3 107.9(7) . . ?
O1A C4A H4A1 110.1 . . ?
C3 C4A H4A1 110.1 . . ?
O1A C4A H4A2 110.1 . . ?
C3 C4A H4A2 110.1 . . ?
H4A1 C4A H4A2 108.4 . . ?
O1B C4B C3 108.1(7) . . ?
O1B C4B H4B1 110.1 . . ?
C3 C4B H4B1 110.1 . . ?
O1B C4B H4B2 110.1 . . ?
C3 C4B H4B2 110.1 . . ?
H4B1 C4B H4B2 108.4 . . ?
C2 C5 N4 111.0(3) . . ?
C2 C5 C6 127.4(3) . . ?
N4 C5 C6 121.6(3) . . ?
C5 C6 H6A 109.5 . . ?
C5 C6 H6B 109.5 . . ?
H6A C6 H6B 109.5 . . ?
C5 C6 H6C 109.5 . . ?
H6A C6 H6C 109.5 . . ?
H6B C6 H6C 109.5 . . ?
N4 C7 C8 111.1(2) . . ?
N4 C7 H7A 109.4 . . ?
C8 C7 H7A 109.4 . . ?
N4 C7 H7B 109.4 . . ?
C8 C7 H7B 109.4 . . ?
H7A C7 H7B 108.0 . . ?
C9 C8 C12 117.1(3) . . ?
C9 C8 C7 120.8(3) . . ?
C12 C8 C7 122.1(3) . . ?
C8 C9 N3 121.2(3) . . ?
C8 C9 H9 119.4 . . ?
N3 C9 H9 119.4 . . ?
N2 C10 N3 123.2(3) . . ?
N2 C10 C11 120.6(3) . . ?
N3 C10 C11 116.2(3) . . ?
C10 C11 H11A 109.5 . . ?
C10 C11 H11B 109.5 . . ?
H11A C11 H11B 109.5 . . ?
C10 C11 H11C 109.5 . . ?
H11A C11 H11C 109.5 . . ?
H11B C11 H11C 109.5 . . ?
N1 C12 N2 117.3(3) . . ?
N1 C12 C8 123.8(3) . . ?
N2 C12 C8 119.0(3) . . ?
C14 C13 H13A 109.5 . . ?
C14 C13 H13B 109.5 . . ?
H13A C13 H13B 109.5 . . ?
C14 C13 H13C 109.5 . . ?
H13A C13 H13C 109.5 . . ?
H13B C13 H13C 109.5 . . ?
C15 C14 C19 116.5(3) . . ?
C15 C14 C13 122.7(3) . . ?
C19 C14 C13 120.8(3) . . ?
C15 C14 Ru1 69.39(19) . . ?
C19 C14 Ru1 67.82(18) . . ?
C13 C14 Ru1 130.7(3) . . ?
C14 C15 C16 121.7(3) . . ?
C14 C15 Ru1 74.3(2) . . ?
C16 C15 Ru1 70.38(19) . . ?
C14 C15 H15 119.1 . . ?
C16 C15 H15 119.1 . . ?
Ru1 C15 H15 128.5 . . ?
C17 C16 C15 121.3(3) . . ?
C17 C16 Ru1 73.63(19) . . ?
C15 C16 Ru1 72.02(19) . . ?
C17 C16 H16 119.4 . . ?
C15 C16 H16 119.4 . . ?
Ru1 C16 H16 127.0 . . ?
C16 C17 C18 117.0(3) . . ?
C16 C17 C20 120.7(3) . . ?
C18 C17 C20 122.3(3) . . ?
C16 C17 Ru1 69.68(19) . . ?
C18 C17 Ru1 69.29(18) . . ?
C20 C17 Ru1 134.5(2) . . ?
C19 C18 C17 121.0(3) . . ?
C19 C18 Ru1 70.93(19) . . ?
C17 C18 Ru1 73.20(18) . . ?
C19 C18 H18 119.5 . . ?
C17 C18 H18 119.5 . . ?
Ru1 C18 H18 128.7 . . ?
C18 C19 C14 122.3(3) . . ?
C18 C19 Ru1 71.90(18) . . ?
C14 C19 Ru1 75.33(19) . . ?
C18 C19 H19 118.9 . . ?
C14 C19 H19 118.9 . . ?
Ru1 C19 H19 125.7 . . ?
C17 C20 C22 116.1(3) . . ?
C17 C20 C21 106.4(3) . . ?
C22 C20 C21 110.2(3) . . ?
C17 C20 H20 108.0 . . ?
C22 C20 H20 108.0 . . ?
C21 C20 H20 108.0 . . ?
C20 C21 H21A 109.5 . . ?
C20 C21 H21B 109.5 . . ?
H21A C21 H21B 109.5 . . ?
C20 C21 H21C 109.5 . . ?
H21A C21 H21C 109.5 . . ?
H21B C21 H21C 109.5 . . ?
C20 C22 H22A 109.5 . . ?
C20 C22 H22B 109.5 . . ?
H22A C22 H22B 109.5 . . ?
C20 C22 H22C 109.5 . . ?
H22A C22 H22C 109.5 . . ?
H22B C22 H22C 109.5 . . ?

loop_
_geom_bond_atom_site_label_1
_geom_bond_atom_site_label_2
_geom_bond_distance
_geom_bond_site_symmetry_2
_geom_bond_publ_flag
Ru1 C1 2.033(3) . ?
Ru1 N1 2.113(3) . ?
Ru1 C19 2.189(3) . ?
Ru1 C18 2.202(3) . ?
Ru1 C16 2.202(3) . ?
Ru1 C15 2.224(3) . ?
Ru1 C17 2.253(3) . ?
Ru1 C14 2.287(3) . ?
Ru1 Cl1 2.4197(11) . ?
S1 C1 1.712(3) . ?
S1 C2 1.729(4) . ?
O1A C4A 1.402(10) . ?
O1A H1A 0.8200 . ?
O1B C4B 1.396(10) . ?
O1B H1B 0.8200 . ?
N1 C12 1.309(4) . ?
N1 H1 0.8600 . ?
N2 C10 1.304(4) . ?
N2 C12 1.393(4) . ?
N3 C10 1.346(4) . ?
N3 C9 1.367(4) . ?
N3 H3 0.8600 . ?
N4 C1 1.341(4) . ?
N4 C5 1.415(4) . ?
N4 C7 1.490(4) . ?
C2 C5 1.358(5) . ?
C2 C3 1.502(5) . ?
C3 C4B 1.478(7) . ?
C3 C4A 1.488(7) . ?
C3 H3A 0.9700 . ?
C3 H3B 0.9700 . ?
C3 H3C 0.9700 . ?
C3 H3D 0.9700 . ?
C4A H4A1 0.9700 . ?
C4A H4A2 0.9700 . ?
C4B H4B1 0.9700 . ?
C4B H4B2 0.9700 . ?
C5 C6 1.493(5) . ?
C6 H6A 0.9600 . ?
C6 H6B 0.9600 . ?
C6 H6C 0.9600 . ?
C7 C8 1.495(4) . ?
C7 H7A 0.9700 . ?
C7 H7B 0.9700 . ?
C8 C9 1.350(4) . ?
C8 C12 1.451(4) . ?
C9 H9 0.9300 . ?
C10 C11 1.502(5) . ?
C11 H11A 0.9600 . ?
C11 H11B 0.9600 . ?
C11 H11C 0.9600 . ?
C13 C14 1.493(5) . ?
C13 H13A 0.9600 . ?
C13 H13B 0.9600 . ?
C13 H13C 0.9600 . ?
C14 C15 1.407(5) . ?
C14 C19 1.418(5) . ?
C15 C16 1.427(5) . ?
C15 H15 0.9300 . ?
C16 C17 1.403(5) . ?
C16 H16 0.9300 . ?
C17 C18 1.433(5) . ?
C17 C20 1.517(5) . ?
C18 C19 1.399(5) . ?
C18 H18 0.9300 . ?
C19 H19 0.9300 . ?
C20 C22 1.521(6) . ?
C20 C21 1.543(5) . ?
C20 H20 0.9800 . ?
C21 H21A 0.9600 . ?
C21 H21B 0.9600 . ?
C21 H21C 0.9600 . ?
C22 H22A 0.9600 . ?
C22 H22B 0.9600 . ?
C22 H22C 0.9600 . ?

loop_
_geom_torsion_atom_site_label_1
_geom_torsion_atom_site_label_2
_geom_torsion_atom_site_label_3
_geom_torsion_atom_site_label_4
_geom_torsion
_geom_torsion_site_symmetry_1
_geom_torsion_site_symmetry_2
_geom_torsion_site_symmetry_3
_geom_torsion_site_symmetry_4
_geom_torsion_publ_flag
C5 N4 C1 S1 -0.6(3) . . . . ?
C7 N4 C1 S1 176.2(2) . . . . ?
C5 N4 C1 Ru1 175.6(2) . . . . ?
C7 N4 C1 Ru1 -7.6(4) . . . . ?
C2 S1 C1 N4 0.6(3) . . . . ?
C2 S1 C1 Ru1 -175.9(2) . . . . ?
C1 S1 C2 C5 -0.4(3) . . . . ?
C1 S1 C2 C3 177.9(3) . . . . ?
C5 C2 C3 C4B 100.5(7) . . . . ?
S1 C2 C3 C4B -77.6(6) . . . . ?
C5 C2 C3 C4A 85.6(7) . . . . ?
S1 C2 C3 C4A -92.4(6) . . . . ?
C2 C3 C4A O1A 63.0(8) . . . . ?
C2 C3 C4B O1B -67.8(8) . . . . ?
C3 C2 C5 N4 -178.0(4) . . . . ?
S1 C2 C5 N4 0.2(4) . . . . ?
C3 C2 C5 C6 0.2(7) . . . . ?
S1 C2 C5 C6 178.4(3) . . . . ?
C1 N4 C5 C2 0.2(4) . . . . ?
C7 N4 C5 C2 -176.4(3) . . . . ?
C1 N4 C5 C6 -178.1(3) . . . . ?
C7 N4 C5 C6 5.3(5) . . . . ?
C1 N4 C7 C8 -77.7(4) . . . . ?
C5 N4 C7 C8 98.8(3) . . . . ?
N4 C7 C8 C9 -107.5(3) . . . . ?
N4 C7 C8 C12 74.2(4) . . . . ?
C12 C8 C9 N3 1.7(5) . . . . ?
C7 C8 C9 N3 -176.7(3) . . . . ?
C10 N3 C9 C8 3.3(5) . . . . ?
C12 N2 C10 N3 -0.6(5) . . . . ?
C12 N2 C10 C11 -179.8(3) . . . . ?
C9 N3 C10 N2 -4.1(5) . . . . ?
C9 N3 C10 C11 175.1(3) . . . . ?
Ru1 N1 C12 N2 171.6(2) . . . . ?
Ru1 N1 C12 C8 -8.3(5) . . . . ?
C10 N2 C12 N1 -174.2(3) . . . . ?
C10 N2 C12 C8 5.7(5) . . . . ?
C9 C8 C12 N1 173.7(3) . . . . ?
C7 C8 C12 N1 -7.9(5) . . . . ?
C9 C8 C12 N2 -6.2(4) . . . . ?
C7 C8 C12 N2 172.2(3) . . . . ?
C19 C14 C15 C16 3.9(5) . . . . ?
C13 C14 C15 C16 -179.8(3) . . . . ?
Ru1 C14 C15 C16 54.3(3) . . . . ?
C19 C14 C15 Ru1 -50.4(3) . . . . ?
C13 C14 C15 Ru1 125.9(3) . . . . ?
C14 C15 C16 C17 1.0(5) . . . . ?
Ru1 C15 C16 C17 57.1(3) . . . . ?
C14 C15 C16 Ru1 -56.1(3) . . . . ?
C15 C16 C17 C18 -4.0(4) . . . . ?
Ru1 C16 C17 C18 52.3(3) . . . . ?
C15 C16 C17 C20 173.2(3) . . . . ?
Ru1 C16 C17 C20 -130.5(3) . . . . ?
C15 C16 C17 Ru1 -56.3(3) . . . . ?
C16 C17 C18 C19 2.1(5) . . . . ?
C20 C17 C18 C19 -175.1(3) . . . . ?
Ru1 C17 C18 C19 54.6(3) . . . . ?
C16 C17 C18 Ru1 -52.5(3) . . . . ?
C20 C17 C18 Ru1 130.3(3) . . . . ?
C17 C18 C19 C14 2.9(5) . . . . ?
Ru1 C18 C19 C14 58.6(3) . . . . ?
C17 C18 C19 Ru1 -55.7(3) . . . . ?
C15 C14 C19 C18 -5.8(5) . . . . ?
C13 C14 C19 C18 177.8(3) . . . . ?
Ru1 C14 C19 C18 -57.0(3) . . . . ?
C15 C14 C19 Ru1 51.1(3) . . . . ?
C13 C14 C19 Ru1 -125.2(3) . . . . ?
C16 C17 C20 C22 154.0(3) . . . . ?
C18 C17 C20 C22 -28.9(5) . . . . ?
Ru1 C17 C20 C22 63.0(5) . . . . ?
C16 C17 C20 C21 -83.0(4) . . . . ?
C18 C17 C20 C21 94.1(4) . . . . ?
Ru1 C17 C20 C21 -174.0(3) . . . . ?
